data_7022829
loop_
_publ_author_name
'Ohba, Tadashi'
'Kobayashi, Atsushi'
'Chang, Ho-Chol'
'Kato, Masako'

_publ_section_title
;
 Vapour and mechanically induced chromic behaviour of platinum complexes
 with a dimer-of-dimer motif and the effects of heterometal ions.
;
_journal_issue 15
_journal_name_full 'Dalton transactions (Cambridge, England : 2003)'
_journal_page_first 5514
_journal_page_last 5523
_journal_paper_doi 10.1039/c3dt33100h
_journal_volume 42
_journal_year 2013
_chemical_formula_moiety 'C32 H27 F12 N7 P2 Pd Pt S2'
_chemical_formula_sum 'C32 H27 F12 N7 P2 Pd Pt S2'
_chemical_formula_weight 1165.15
_space_group_IT_number 14
_symmetry_cell_setting monoclinic
_symmetry_Int_Tables_number 14
_symmetry_space_group_name_Hall '-P 2ybc'
_symmetry_space_group_name_H-M 'P 1 21/c 1'
_atom_sites_solution_hydrogens geom
_atom_sites_solution_primary direct
_atom_sites_solution_secondary difmap
_cell_angle_alpha 90.0000
_cell_angle_beta 92.3480
_cell_angle_gamma 90.0000
_cell_formula_units_Z 4
_cell_length_a 24.7736(16)
_cell_length_b 11.1858(8)
_cell_length_c 14.2107(13)
_cell_measurement_reflns_used 9303
_cell_measurement_temperature 153
_cell_measurement_theta_max 27.48
_cell_measurement_theta_min 3.02
_cell_volume 3934.7(5)
_computing_cell_refinement CrystalClear
_computing_data_collection 'CrystalClear (Rigaku Corp., 2000)'
_computing_data_reduction CrystalClear
_computing_molecular_graphics 'ORTEP II and Mercury 3.0'
_computing_publication_material 'CrystalStructure 4.0 (Rigaku, 2010)'
_computing_structure_refinement 'SHELXL97 (Sheldrick, 2008)'
_computing_structure_solution SIR2004
_diffrn_ambient_temperature 153
_diffrn_detector_area_resol_mean 7.314
_diffrn_measured_fraction_theta_full 0.975
_diffrn_measured_fraction_theta_max 0.975
_diffrn_measurement_device_type 'Rigaku Mercury70'
_diffrn_measurement_method \w
_diffrn_radiation_type 'Mo K\a'
_diffrn_radiation_wavelength 0.71070
_diffrn_reflns_av_R_equivalents 0.0416
_diffrn_reflns_av_sigmaI/netI 0.0458
_diffrn_reflns_limit_h_max 23
_diffrn_reflns_limit_h_min -31
_diffrn_reflns_limit_k_max 10
_diffrn_reflns_limit_k_min -14
_diffrn_reflns_limit_l_max 14
_diffrn_reflns_limit_l_min -18
_diffrn_reflns_number 24844
_diffrn_reflns_theta_full 27.48
_diffrn_reflns_theta_max 27.48
_diffrn_standards_number 0
_exptl_absorpt_coefficient_mu 4.274
_exptl_absorpt_correction_T_max 0.958
_exptl_absorpt_correction_T_min 0.565
_exptl_absorpt_correction_type multi-scan
_exptl_absorpt_process_details 'REQAB (Rigaku, 1998)'
_exptl_crystal_colour platelet
_exptl_crystal_density_diffrn 1.967
_exptl_crystal_density_method 'not measured'
_exptl_crystal_description orange
_exptl_crystal_F_000 2248.00
_exptl_crystal_size_max 0.130
_exptl_crystal_size_mid 0.050
_exptl_crystal_size_min 0.010
_refine_diff_density_max 2.520
_refine_diff_density_min -1.510
_refine_ls_extinction_method none
_refine_ls_goodness_of_fit_ref 1.113
_refine_ls_hydrogen_treatment constr
_refine_ls_number_parameters 525
_refine_ls_number_reflns 8824
_refine_ls_number_restraints 0
_refine_ls_R_factor_gt 0.0477
_refine_ls_shift/su_max 0.000
_refine_ls_shift/su_mean 0.000
_refine_ls_structure_factor_coef Fsqd
_refine_ls_weighting_details 'w = 1/[\s^2^(Fo^2^)+(0.0589P)^2^+1.5280P] where P=(Fo^2^+2Fc^2^)/3'
_refine_ls_weighting_scheme calc
_refine_ls_wR_factor_ref 0.1186
_reflns_number_gt 7453
_reflns_number_total 8824
_reflns_threshold_expression F^2^>2.0\s(F^2^)
_cod_data_source_file c3dt33100h.txt
_cod_data_source_block '_anti-[PdPt]2'
_cod_original_cell_volume 3934.7(6)
_cod_database_code 7022829

loop_
_symmetry_equiv_pos_site_id
_symmetry_equiv_pos_as_xyz
1 +X,+Y,+Z
2 -X,1/2+Y,1/2-Z
3 -X,-Y,-Z
4 +X,1/2-Y,1/2+Z

loop_
_atom_site_label
_atom_site_type_symbol
_atom_site_fract_x
_atom_site_fract_y
_atom_site_fract_z
_atom_site_U_iso_or_equiv
_atom_site_adp_type
_atom_site_occupancy
_atom_site_symmetry_multiplicity
_atom_site_calc_flag
_atom_site_refinement_flags
Pt(1) Pt 0.250354(11) 0.74734(2) 0.618952(16) 0.02965(9) Uani 0.5000 4 d .
Pt(2) Pt 0.237914(12) 0.68874(2) 0.414888(16) 0.03188(9) Uani 0.5000 4 d .
Pd(1) Pd 0.237914(12) 0.68874(2) 0.414888(16) 0.03188(9) Uani 0.5000 4 d .
Pd(2) Pd 0.250354(11) 0.74734(2) 0.618952(16) 0.02965(9) Uani 0.5000 4 d .
S(1) S 0.17232(7) 0.82907(14) 0.43989(9) 0.0438(4) Uani 1.0 4 d .
S(2) S 0.24763(7) 0.54096(14) 0.61712(10) 0.0437(4) Uani 1.0 4 d .
P(1) P 0.44811(8) 1.31053(17) 0.63403(14) 0.0529(5) Uani 1.0 4 d .
P(2) P 0.05187(7) 1.11088(19) 0.65382(11) 0.0534(5) Uani 1.0 4 d .
F(1) F 0.4755(6) 1.1969(10) 0.6686(8) 0.246(7) Uani 1.0 4 d .
F(2) F 0.4124(4) 1.4121(7) 0.6045(6) 0.176(4) Uani 1.0 4 d .
F(3) F 0.4183(3) 1.2321(6) 0.5537(4) 0.111(3) Uani 1.0 4 d .
F(4) F 0.4050(3) 1.2811(7) 0.7098(4) 0.126(3) Uani 1.0 4 d .
F(5) F 0.4780(3) 1.3879(8) 0.7113(4) 0.134(3) Uani 1.0 4 d .
F(6) F 0.4914(3) 1.3359(9) 0.5651(5) 0.182(5) Uani 1.0 4 d .
F(7) F 0.08682(18) 1.0056(4) 0.7018(3) 0.0677(12) Uani 1.0 4 d .
F(8) F 0.0186(2) 1.2183(5) 0.6072(4) 0.0864(16) Uani 1.0 4 d .
F(9) F 0.0037(3) 1.0222(6) 0.6322(5) 0.116(3) Uani 1.0 4 d .
F(10) F 0.0293(2) 1.1448(6) 0.7532(4) 0.1001(19) Uani 1.0 4 d .
F(11) F 0.10079(19) 1.2011(5) 0.6750(4) 0.0849(15) Uani 1.0 4 d .
F(12) F 0.0773(3) 1.0811(6) 0.5571(3) 0.1056(19) Uani 1.0 4 d .
N(1) N 0.2943(3) 0.8070(5) 0.3756(3) 0.0443(13) Uani 1.0 4 d .
N(2) N 0.2986(3) 0.5724(5) 0.3851(3) 0.0448(12) Uani 1.0 4 d .
N(3) N 0.25683(18) 0.9301(5) 0.6318(3) 0.0362(11) Uani 1.0 4 d .
N(4) N 0.33154(19) 0.7641(5) 0.6125(3) 0.0343(11) Uani 1.0 4 d .
N(5) N 0.1687(2) 0.7470(5) 0.6186(3) 0.0363(11) Uani 1.0 4 d .
N(6) N 0.1852(2) 0.5614(5) 0.4553(3) 0.0423(12) Uani 1.0 4 d .
N(7) N 0.2167(5) 0.3054(9) 0.8661(7) 0.107(3) Uani 1.0 4 d .
C(1) C 0.2878(3) 0.9260(7) 0.3661(4) 0.0545(18) Uani 1.0 4 d .
C(2) C 0.3298(4) 1.0001(8) 0.3419(5) 0.076(3) Uani 1.0 4 d .
C(3) C 0.3799(4) 0.9500(9) 0.3272(6) 0.077(3) Uani 1.0 4 d .
C(4) C 0.3862(4) 0.8318(9) 0.3356(5) 0.067(3) Uani 1.0 4 d .
C(5) C 0.3433(3) 0.7574(7) 0.3579(4) 0.0513(18) Uani 1.0 4 d .
C(6) C 0.3454(3) 0.6265(7) 0.3651(4) 0.0489(16) Uani 1.0 4 d .
C(7) C 0.3920(3) 0.5607(9) 0.3521(5) 0.069(3) Uani 1.0 4 d .
C(8) C 0.3904(4) 0.4389(10) 0.3611(6) 0.083(3) Uani 1.0 4 d .
C(9) C 0.3428(4) 0.3837(8) 0.3813(6) 0.075(3) Uani 1.0 4 d .
C(10) C 0.2970(4) 0.4531(7) 0.3930(5) 0.0585(18) Uani 1.0 4 d .
C(11) C 0.2163(3) 1.0063(6) 0.6441(4) 0.0476(15) Uani 1.0 4 d .
C(12) C 0.2247(3) 1.1267(7) 0.6511(6) 0.064(2) Uani 1.0 4 d .
C(13) C 0.2766(4) 1.1708(7) 0.6436(7) 0.075(3) Uani 1.0 4 d .
C(14) C 0.3179(3) 1.0917(7) 0.6311(6) 0.070(3) Uani 1.0 4 d .
C(15) C 0.3076(3) 0.9701(6) 0.6254(4) 0.0418(14) Uani 1.0 4 d .
C(16) C 0.3494(3) 0.8793(6) 0.6128(4) 0.0401(13) Uani 1.0 4 d .
C(17) C 0.4039(3) 0.9047(7) 0.6032(5) 0.0508(16) Uani 1.0 4 d .
C(18) C 0.4398(3) 0.8126(7) 0.5915(5) 0.0543(17) Uani 1.0 4 d .
C(19) C 0.4210(3) 0.6972(7) 0.5902(5) 0.0532(17) Uani 1.0 4 d .
C(20) C 0.3671(3) 0.6752(6) 0.6005(4) 0.0440(15) Uani 1.0 4 d .
C(21) C 0.1393(3) 0.7823(6) 0.5409(4) 0.0387(13) Uani 1.0 4 d .
C(22) C 0.0834(3) 0.7861(7) 0.5413(5) 0.0527(17) Uani 1.0 4 d .
C(23) C 0.0576(3) 0.7515(7) 0.6206(5) 0.0571(19) Uani 1.0 4 d .
C(24) C 0.0877(3) 0.7126(7) 0.6987(5) 0.0545(18) Uani 1.0 4 d .
C(25) C 0.1428(3) 0.7112(6) 0.6947(4) 0.0446(15) Uani 1.0 4 d .
C(26) C 0.1921(3) 0.5077(6) 0.5417(4) 0.0427(14) Uani 1.0 4 d .
C(27) C 0.1543(3) 0.4244(6) 0.5685(5) 0.0544(17) Uani 1.0 4 d .
C(28) C 0.1093(4) 0.3969(7) 0.5115(5) 0.067(3) Uani 1.0 4 d .
C(29) C 0.1034(4) 0.4557(8) 0.4242(5) 0.068(3) Uani 1.0 4 d .
C(30) C 0.1422(3) 0.5358(6) 0.3994(4) 0.0513(17) Uani 1.0 4 d .
C(31) C 0.1734(6) 0.3390(8) 0.8604(6) 0.081(3) Uani 1.0 4 d .
C(32) C 0.1173(4) 0.3792(8) 0.8507(6) 0.080(3) Uani 1.0 4 d .
H(1) H 0.4207 0.7976 0.3262 0.0807 Uiso 1.0 4 calc R
H(2) H 0.4094 0.9991 0.3114 0.0920 Uiso 1.0 4 calc R
H(3) H 0.3244 1.0838 0.3355 0.0911 Uiso 1.0 4 calc R
H(4) H 0.2535 0.9601 0.3764 0.0654 Uiso 1.0 4 calc R
H(5) H 0.4246 0.5998 0.3371 0.0826 Uiso 1.0 4 calc R
H(6) H 0.4222 0.3929 0.3535 0.0999 Uiso 1.0 4 calc R
H(7) H 0.3412 0.2992 0.3871 0.0902 Uiso 1.0 4 calc R
H(8) H 0.2640 0.4151 0.4069 0.0702 Uiso 1.0 4 calc R
H(9) H 0.1807 0.9760 0.6481 0.0572 Uiso 1.0 4 calc R
H(10) H 0.1953 1.1794 0.6610 0.0771 Uiso 1.0 4 calc R
H(11) H 0.2834 1.2543 0.6471 0.0897 Uiso 1.0 4 calc R
H(12) H 0.3538 1.1204 0.6262 0.0837 Uiso 1.0 4 calc R
H(13) H 0.4162 0.9852 0.6049 0.0609 Uiso 1.0 4 calc R
H(14) H 0.4770 0.8287 0.5843 0.0652 Uiso 1.0 4 calc R
H(15) H 0.4453 0.6327 0.5822 0.0639 Uiso 1.0 4 calc R
H(16) H 0.3545 0.5949 0.5991 0.0528 Uiso 1.0 4 calc R
H(17) H 0.0630 0.8124 0.4871 0.0633 Uiso 1.0 4 calc R
H(18) H 0.0193 0.7544 0.6218 0.0685 Uiso 1.0 4 calc R
H(19) H 0.0705 0.6874 0.7539 0.0654 Uiso 1.0 4 calc R
H(20) H 0.1636 0.6836 0.7481 0.0535 Uiso 1.0 4 calc R
H(21) H 0.1593 0.3852 0.6274 0.0652 Uiso 1.0 4 calc R
H(22) H 0.0834 0.3403 0.5307 0.0800 Uiso 1.0 4 calc R
H(23) H 0.0731 0.4401 0.3831 0.0817 Uiso 1.0 4 calc R
H(24) H 0.1383 0.5746 0.3401 0.0616 Uiso 1.0 4 calc R
H(25) H 0.1163 0.4624 0.8293 0.0959 Uiso 1.0 4 calc R
H(26) H 0.1005 0.3732 0.9118 0.0959 Uiso 1.0 4 calc R
H(27) H 0.0975 0.3288 0.8046 0.0959 Uiso 1.0 4 calc R

loop_
_atom_site_aniso_label
_atom_site_aniso_U_11
_atom_site_aniso_U_22
_atom_site_aniso_U_33
_atom_site_aniso_U_12
_atom_site_aniso_U_13
_atom_site_aniso_U_23
Pt(1) 0.02901(16) 0.03579(17) 0.02399(13) -0.00201(11) -0.00090(10) 0.00075(9)
Pt(2) 0.03733(17) 0.03513(16) 0.02315(13) -0.00610(12) 0.00098(10) 0.00041(10)
Pd(1) 0.03733(17) 0.03513(16) 0.02315(13) -0.00610(12) 0.00098(10) 0.00041(10)
Pd(2) 0.02901(16) 0.03579(17) 0.02399(13) -0.00201(11) -0.00090(10) 0.00075(9)
S(1) 0.0512(10) 0.0479(9) 0.0321(7) 0.0042(7) -0.0012(6) 0.0070(6)
S(2) 0.0495(10) 0.0378(9) 0.0430(7) -0.0029(7) -0.0059(7) 0.0065(6)
P(1) 0.0416(10) 0.0448(10) 0.0728(12) -0.0001(8) 0.0084(9) -0.0036(9)
P(2) 0.0434(11) 0.0692(13) 0.0471(9) -0.0056(9) -0.0027(7) 0.0069(8)
F(1) 0.328(16) 0.178(10) 0.229(12) 0.165(10) -0.003(11) 0.034(9)
F(2) 0.232(10) 0.118(6) 0.176(7) 0.100(7) -0.021(7) 0.017(6)
F(3) 0.113(5) 0.117(5) 0.104(4) -0.062(4) 0.019(4) -0.032(4)
F(4) 0.128(6) 0.157(6) 0.093(4) -0.087(5) 0.026(4) 0.000(4)
F(5) 0.081(4) 0.226(8) 0.096(4) -0.079(5) 0.032(3) -0.070(5)
F(6) 0.125(6) 0.316(11) 0.112(5) -0.140(7) 0.079(5) -0.118(6)
F(7) 0.068(3) 0.075(3) 0.060(3) 0.015(3) 0.0020(19) 0.004(2)
F(8) 0.064(4) 0.092(4) 0.101(4) -0.001(3) -0.027(3) 0.032(3)
F(9) 0.080(4) 0.107(5) 0.155(5) -0.044(4) -0.049(4) 0.047(4)
F(10) 0.075(4) 0.151(6) 0.076(3) 0.055(4) 0.024(3) 0.023(3)
F(11) 0.051(3) 0.083(4) 0.119(4) -0.008(3) -0.016(3) -0.009(3)
F(12) 0.153(6) 0.117(5) 0.048(3) -0.005(4) 0.016(3) -0.003(3)
N(1) 0.058(4) 0.055(4) 0.0192(19) -0.012(3) 0.000(2) 0.007(2)
N(2) 0.054(4) 0.046(3) 0.036(3) -0.002(3) 0.005(2) -0.007(2)
N(3) 0.032(3) 0.043(3) 0.034(3) -0.003(3) 0.0041(18) -0.0027(19)
N(4) 0.031(3) 0.042(3) 0.030(3) -0.002(2) 0.0015(18) 0.0036(18)
N(5) 0.032(3) 0.047(3) 0.029(2) -0.007(2) 0.0021(19) -0.0014(19)
N(6) 0.049(4) 0.041(3) 0.037(3) -0.010(3) -0.000(2) -0.002(2)
N(7) 0.120(9) 0.078(7) 0.126(8) 0.004(7) 0.023(7) -0.014(5)
C(1) 0.064(5) 0.056(5) 0.043(3) -0.018(4) -0.008(3) 0.012(3)
C(2) 0.107(8) 0.066(6) 0.054(4) -0.044(6) -0.008(5) 0.018(4)
C(3) 0.078(7) 0.088(7) 0.065(5) -0.043(6) 0.007(4) 0.014(5)
C(4) 0.057(5) 0.099(7) 0.046(4) -0.024(5) 0.008(4) 0.002(4)
C(5) 0.045(4) 0.081(6) 0.028(3) -0.021(4) 0.002(3) -0.001(3)
C(6) 0.044(4) 0.068(5) 0.035(3) -0.010(4) 0.007(3) -0.012(3)
C(7) 0.046(5) 0.097(7) 0.063(5) -0.000(5) -0.000(4) -0.022(5)
C(8) 0.062(6) 0.097(8) 0.091(6) 0.012(6) 0.003(5) -0.039(6)
C(9) 0.072(6) 0.060(6) 0.093(6) 0.020(5) 0.002(5) -0.033(5)
C(10) 0.062(5) 0.050(5) 0.064(4) -0.005(4) 0.007(4) -0.013(4)
C(11) 0.038(4) 0.049(4) 0.056(4) 0.004(3) -0.001(3) -0.012(3)
C(12) 0.049(5) 0.046(5) 0.097(6) 0.005(4) -0.005(4) -0.016(4)
C(13) 0.055(5) 0.042(5) 0.127(8) -0.006(4) 0.002(5) -0.018(5)
C(14) 0.039(5) 0.053(5) 0.117(7) -0.003(4) 0.006(4) -0.018(5)
C(15) 0.033(4) 0.043(4) 0.049(3) -0.001(3) -0.000(3) -0.008(3)
C(16) 0.034(4) 0.049(4) 0.037(3) -0.003(3) 0.004(3) -0.005(3)
C(17) 0.033(4) 0.059(5) 0.061(4) -0.004(3) 0.003(3) -0.012(4)
C(18) 0.032(4) 0.070(5) 0.061(4) -0.003(4) 0.001(3) -0.010(4)
C(19) 0.044(4) 0.063(5) 0.053(4) 0.009(4) 0.003(3) -0.008(4)
C(20) 0.043(4) 0.049(4) 0.040(3) 0.004(3) -0.004(3) 0.002(3)
C(21) 0.040(4) 0.039(4) 0.037(3) -0.002(3) -0.001(3) -0.003(3)
C(22) 0.040(4) 0.067(5) 0.051(4) -0.000(4) -0.006(3) -0.004(4)
C(23) 0.030(4) 0.075(6) 0.067(5) -0.010(4) 0.006(3) -0.005(4)
C(24) 0.046(5) 0.069(5) 0.051(4) -0.014(4) 0.018(3) -0.005(4)
C(25) 0.050(4) 0.049(4) 0.035(3) -0.008(3) 0.003(3) -0.001(3)
C(26) 0.051(4) 0.038(4) 0.039(3) -0.007(3) 0.000(3) -0.001(3)
C(27) 0.064(5) 0.049(4) 0.051(4) -0.017(4) 0.003(3) 0.005(3)
C(28) 0.074(6) 0.066(6) 0.060(4) -0.033(5) 0.002(4) 0.001(4)
C(29) 0.065(6) 0.083(6) 0.057(4) -0.035(5) -0.002(4) -0.011(4)
C(30) 0.055(5) 0.056(5) 0.042(3) -0.021(4) -0.006(3) -0.004(3)
C(31) 0.126(10) 0.050(6) 0.069(5) -0.017(6) 0.026(6) -0.015(4)
C(32) 0.094(8) 0.065(6) 0.083(6) -0.014(5) 0.030(5) -0.017(5)

loop_
_atom_type_symbol
_atom_type_description
_atom_type_scat_dispersion_real
_atom_type_scat_dispersion_imag
_atom_type_scat_source
C C 0.0033 0.0016
;
International Tables for Crystallography
(1992, Vol. C, Tables 4.2.6.8 and 6.1.1.4)
;
H H 0.0000 0.0000
;
International Tables for Crystallography
(1992, Vol. C, Table 6.1.1.4)
;
N N 0.0061 0.0033
;
International Tables for Crystallography
(1992, Vol. C, Tables 4.2.6.8 and 6.1.1.4)
;
Pt Pt -1.7033 8.3905
;
International Tables for Crystallography
(1992, Vol. C, Tables 4.2.6.8 and 6.1.1.4)
;
Pd Pd -0.9988 1.0072
;
International Tables for Crystallography
(1992, Vol. C, Tables 4.2.6.8 and 6.1.1.4)
;
S S 0.1246 0.1234
;
International Tables for Crystallography
(1992, Vol. C, Tables 4.2.6.8 and 6.1.1.4)
;
F F 0.0171 0.0103
;
International Tables for Crystallography
(1992, Vol. C, Tables 4.2.6.8 and 6.1.1.4)
;
P P 0.1023 0.0942
;
International Tables for Crystallography
(1992, Vol. C, Tables 4.2.6.8 and 6.1.1.4)
;

loop_
_geom_angle_atom_site_label_1
_geom_angle_atom_site_label_2
_geom_angle_atom_site_label_3
_geom_angle
_geom_angle_publ_flag
Pt(2) Pt(1) Pd(1) 0.000(11) yes
Pt(2) Pt(1) S(2) 76.53(4) yes
Pt(2) Pt(1) N(3) 108.03(11) yes
Pt(2) Pt(1) N(4) 92.25(13) yes
Pt(2) Pt(1) N(5) 86.19(13) yes
Pd(1) Pt(1) S(2) 76.53(4) yes
Pd(1) Pt(1) N(3) 108.03(11) yes
Pd(1) Pt(1) N(4) 92.25(13) yes
Pd(1) Pt(1) N(5) 86.19(13) yes
S(2) Pt(1) N(3) 174.85(12) yes
S(2) Pt(1) N(4) 96.93(14) yes
S(2) Pt(1) N(5) 88.26(14) yes
N(3) Pt(1) N(4) 80.68(19) yes
N(3) Pt(1) N(5) 94.37(19) yes
N(4) Pt(1) N(5) 174.09(19) yes
Pt(1) Pt(2) Pd(2) 0.000(10) yes
Pt(1) Pt(2) S(1) 75.20(4) yes
Pt(1) Pt(2) N(1) 94.58(12) yes
Pt(1) Pt(2) N(2) 107.12(13) yes
Pt(1) Pt(2) N(6) 85.47(12) yes
Pd(2) Pt(2) S(1) 75.20(4) yes
Pd(2) Pt(2) N(1) 94.58(12) yes
Pd(2) Pt(2) N(2) 107.12(13) yes
Pd(2) Pt(2) N(6) 85.47(12) yes
S(1) Pt(2) N(1) 95.55(17) yes
S(1) Pt(2) N(2) 175.63(15) yes
S(1) Pt(2) N(6) 88.17(15) yes
N(1) Pt(2) N(2) 80.6(3) yes
N(1) Pt(2) N(6) 176.2(3) yes
N(2) Pt(2) N(6) 95.7(2) yes
Pt(1) Pd(1) Pd(2) 0.000(10) yes
Pt(1) Pd(1) S(1) 75.20(4) yes
Pt(1) Pd(1) N(1) 94.58(12) yes
Pt(1) Pd(1) N(2) 107.12(13) yes
Pt(1) Pd(1) N(6) 85.47(12) yes
Pd(2) Pd(1) S(1) 75.20(4) yes
Pd(2) Pd(1) N(1) 94.58(12) yes
Pd(2) Pd(1) N(2) 107.12(13) yes
Pd(2) Pd(1) N(6) 85.47(12) yes
S(1) Pd(1) N(1) 95.55(17) yes
S(1) Pd(1) N(2) 175.63(15) yes
S(1) Pd(1) N(6) 88.17(15) yes
N(1) Pd(1) N(2) 80.6(3) yes
N(1) Pd(1) N(6) 176.2(3) yes
N(2) Pd(1) N(6) 95.7(2) yes
Pt(2) Pd(2) Pd(1) 0.000(11) yes
Pt(2) Pd(2) S(2) 76.53(4) yes
Pt(2) Pd(2) N(3) 108.03(11) yes
Pt(2) Pd(2) N(4) 92.25(13) yes
Pt(2) Pd(2) N(5) 86.19(13) yes
Pd(1) Pd(2) S(2) 76.53(4) yes
Pd(1) Pd(2) N(3) 108.03(11) yes
Pd(1) Pd(2) N(4) 92.25(13) yes
Pd(1) Pd(2) N(5) 86.19(13) yes
S(2) Pd(2) N(3) 174.85(12) yes
S(2) Pd(2) N(4) 96.93(14) yes
S(2) Pd(2) N(5) 88.26(14) yes
N(3) Pd(2) N(4) 80.68(19) yes
N(3) Pd(2) N(5) 94.37(19) yes
N(4) Pd(2) N(5) 174.09(19) yes
Pt(2) S(1) Pd(1) 0.000(13) yes
Pt(2) S(1) C(21) 106.2(2) yes
Pd(1) S(1) C(21) 106.2(2) yes
Pt(1) S(2) Pd(2) 0.000(13) yes
Pt(1) S(2) C(26) 104.0(2) yes
Pd(2) S(2) C(26) 104.0(2) yes
F(1) P(1) F(2) 170.2(7) yes
F(1) P(1) F(3) 87.6(5) yes
F(1) P(1) F(4) 84.9(6) yes
F(1) P(1) F(5) 92.6(6) yes
F(1) P(1) F(6) 92.7(6) yes
F(2) P(1) F(3) 88.0(4) yes
F(2) P(1) F(4) 86.6(5) yes
F(2) P(1) F(5) 91.9(5) yes
F(2) P(1) F(6) 95.9(5) yes
F(3) P(1) F(4) 93.8(4) yes
F(3) P(1) F(5) 179.0(4) yes
F(3) P(1) F(6) 87.7(4) yes
F(4) P(1) F(5) 87.1(4) yes
F(4) P(1) F(6) 177.1(4) yes
F(5) P(1) F(6) 91.4(4) yes
F(7) P(2) F(8) 178.2(3) yes
F(7) P(2) F(9) 90.7(3) yes
F(7) P(2) F(10) 90.1(3) yes
F(7) P(2) F(11) 89.5(3) yes
F(7) P(2) F(12) 89.2(3) yes
F(8) P(2) F(9) 91.1(3) yes
F(8) P(2) F(10) 89.7(3) yes
F(8) P(2) F(11) 88.7(3) yes
F(8) P(2) F(12) 90.9(3) yes
F(9) P(2) F(10) 91.8(4) yes
F(9) P(2) F(11) 179.6(4) yes
F(9) P(2) F(12) 91.4(4) yes
F(10) P(2) F(11) 88.5(3) yes
F(10) P(2) F(12) 176.7(4) yes
F(11) P(2) F(12) 88.3(3) yes
Pt(2) N(1) Pd(1) 0.000(14) yes
Pt(2) N(1) C(1) 126.5(5) yes
Pt(2) N(1) C(5) 114.5(5) yes
Pd(1) N(1) C(1) 126.5(5) yes
Pd(1) N(1) C(5) 114.5(5) yes
C(1) N(1) C(5) 119.0(6) yes
Pt(2) N(2) Pd(1) 0.000(14) yes
Pt(2) N(2) C(6) 113.8(5) yes
Pt(2) N(2) C(10) 126.4(5) yes
Pd(1) N(2) C(6) 113.8(5) yes
Pd(1) N(2) C(10) 126.4(5) yes
C(6) N(2) C(10) 119.5(6) yes
Pt(1) N(3) Pd(2) 0.000(14) yes
Pt(1) N(3) C(11) 126.2(4) yes
Pt(1) N(3) C(15) 113.3(4) yes
Pd(2) N(3) C(11) 126.2(4) yes
Pd(2) N(3) C(15) 113.3(4) yes
C(11) N(3) C(15) 120.5(6) yes
Pt(1) N(4) Pd(2) 0.000(13) yes
Pt(1) N(4) C(16) 114.3(4) yes
Pt(1) N(4) C(20) 126.4(4) yes
Pd(2) N(4) C(16) 114.3(4) yes
Pd(2) N(4) C(20) 126.4(4) yes
C(16) N(4) C(20) 119.0(5) yes
Pt(1) N(5) Pd(2) 0.000(13) yes
Pt(1) N(5) C(21) 120.3(4) yes
Pt(1) N(5) C(25) 120.6(4) yes
Pd(2) N(5) C(21) 120.3(4) yes
Pd(2) N(5) C(25) 120.6(4) yes
C(21) N(5) C(25) 119.1(6) yes
Pt(2) N(6) Pd(1) 0.000(14) yes
Pt(2) N(6) C(26) 120.2(4) yes
Pt(2) N(6) C(30) 119.3(4) yes
Pd(1) N(6) C(26) 120.2(4) yes
Pd(1) N(6) C(30) 119.3(4) yes
C(26) N(6) C(30) 120.4(6) yes
N(1) C(1) C(2) 122.0(7) yes
C(1) C(2) C(3) 118.8(8) yes
C(2) C(3) C(4) 119.4(9) yes
C(3) C(4) C(5) 121.5(8) yes
N(1) C(5) C(4) 119.3(7) yes
N(1) C(5) C(6) 114.9(6) yes
C(4) C(5) C(6) 125.8(7) yes
N(2) C(6) C(5) 115.7(6) yes
N(2) C(6) C(7) 121.2(7) yes
C(5) C(6) C(7) 123.1(7) yes
C(6) C(7) C(8) 119.2(8) yes
C(7) C(8) C(9) 119.7(9) yes
C(8) C(9) C(10) 119.1(9) yes
N(2) C(10) C(9) 121.3(8) yes
N(3) C(11) C(12) 121.9(7) yes
C(11) C(12) C(13) 118.9(7) yes
C(12) C(13) C(14) 118.8(7) yes
C(13) C(14) C(15) 120.3(7) yes
N(3) C(15) C(14) 119.6(6) yes
N(3) C(15) C(16) 116.5(6) yes
C(14) C(15) C(16) 123.9(6) yes
N(4) C(16) C(15) 115.1(6) yes
N(4) C(16) C(17) 120.7(6) yes
C(15) C(16) C(17) 124.2(6) yes
C(16) C(17) C(18) 119.5(7) yes
C(17) C(18) C(19) 119.0(7) yes
C(18) C(19) C(20) 120.0(7) yes
N(4) C(20) C(19) 121.7(6) yes
S(1) C(21) N(5) 119.9(5) yes
S(1) C(21) C(22) 119.5(5) yes
N(5) C(21) C(22) 120.5(6) yes
C(21) C(22) C(23) 119.6(6) yes
C(22) C(23) C(24) 119.6(7) yes
C(23) C(24) C(25) 118.5(7) yes
N(5) C(25) C(24) 122.7(6) yes
S(2) C(26) N(6) 121.4(5) yes
S(2) C(26) C(27) 119.9(5) yes
N(6) C(26) C(27) 118.7(6) yes
C(26) C(27) C(28) 121.7(6) yes
C(27) C(28) C(29) 117.6(7) yes
C(28) C(29) C(30) 119.0(7) yes
N(6) C(30) C(29) 122.6(6) yes
N(7) C(31) C(32) 178.1(10) yes
N(1) C(1) H(4) 119.005 no
C(2) C(1) H(4) 119.012 no
C(1) C(2) H(3) 120.614 no
C(3) C(2) H(3) 120.613 no
C(2) C(3) H(2) 120.324 no
C(4) C(3) H(2) 120.315 no
C(3) C(4) H(1) 119.262 no
C(5) C(4) H(1) 119.252 no
C(6) C(7) H(5) 120.393 no
C(8) C(7) H(5) 120.393 no
C(7) C(8) H(6) 120.143 no
C(9) C(8) H(6) 120.153 no
C(8) C(9) H(7) 120.440 no
C(10) C(9) H(7) 120.438 no
N(2) C(10) H(8) 119.352 no
C(9) C(10) H(8) 119.342 no
N(3) C(11) H(9) 119.069 no
C(12) C(11) H(9) 119.064 no
C(11) C(12) H(10) 120.547 no
C(13) C(12) H(10) 120.550 no
C(12) C(13) H(11) 120.619 no
C(14) C(13) H(11) 120.626 no
C(13) C(14) H(12) 119.849 no
C(15) C(14) H(12) 119.856 no
C(16) C(17) H(13) 120.226 no
C(18) C(17) H(13) 120.243 no
C(17) C(18) H(14) 120.496 no
C(19) C(18) H(14) 120.494 no
C(18) C(19) H(15) 120.011 no
C(20) C(19) H(15) 120.008 no
N(4) C(20) H(16) 119.139 no
C(19) C(20) H(16) 119.137 no
C(21) C(22) H(17) 120.196 no
C(23) C(22) H(17) 120.213 no
C(22) C(23) H(18) 120.204 no
C(24) C(23) H(18) 120.212 no
C(23) C(24) H(19) 120.779 no
C(25) C(24) H(19) 120.758 no
N(5) C(25) H(20) 118.641 no
C(24) C(25) H(20) 118.643 no
C(26) C(27) H(21) 119.130 no
C(28) C(27) H(21) 119.139 no
C(27) C(28) H(22) 121.184 no
C(29) C(28) H(22) 121.193 no
C(28) C(29) H(23) 120.519 no
C(30) C(29) H(23) 120.525 no
N(6) C(30) H(24) 118.724 no
C(29) C(30) H(24) 118.714 no
C(31) C(32) H(25) 109.467 no
C(31) C(32) H(26) 109.474 no
C(31) C(32) H(27) 109.473 no
H(25) C(32) H(26) 109.474 no
H(25) C(32) H(27) 109.468 no
H(26) C(32) H(27) 109.472 no

loop_
_geom_bond_atom_site_label_1
_geom_bond_atom_site_label_2
_geom_bond_distance
_geom_bond_publ_flag
Pt(1) Pt(2) 2.9767(5) yes
Pt(1) Pd(1) 2.9767(5) yes
Pt(1) S(2) 2.3096(16) yes
Pt(1) N(3) 2.058(6) yes
Pt(1) N(4) 2.026(5) yes
Pt(1) N(5) 2.023(5) yes
Pt(2) Pd(2) 2.9767(5) yes
Pt(2) S(1) 2.2974(17) yes
Pt(2) N(1) 2.018(6) yes
Pt(2) N(2) 2.045(6) yes
Pt(2) N(6) 2.032(5) yes
Pd(1) Pd(2) 2.9767(5) yes
Pd(1) S(1) 2.2974(17) yes
Pd(1) N(1) 2.018(6) yes
Pd(1) N(2) 2.045(6) yes
Pd(1) N(6) 2.032(5) yes
Pd(2) S(2) 2.3096(16) yes
Pd(2) N(3) 2.058(6) yes
Pd(2) N(4) 2.026(5) yes
Pd(2) N(5) 2.023(5) yes
S(1) C(21) 1.760(6) yes
S(2) C(26) 1.749(6) yes
P(1) F(1) 1.514(12) yes
P(1) F(2) 1.490(9) yes
P(1) F(3) 1.596(7) yes
P(1) F(4) 1.582(7) yes
P(1) F(5) 1.560(7) yes
P(1) F(6) 1.508(8) yes
P(2) F(7) 1.598(5) yes
P(2) F(8) 1.587(6) yes
P(2) F(9) 1.572(6) yes
P(2) F(10) 1.586(6) yes
P(2) F(11) 1.597(6) yes
P(2) F(12) 1.571(5) yes
N(1) C(1) 1.347(9) yes
N(1) C(5) 1.368(9) yes
N(2) C(6) 1.349(9) yes
N(2) C(10) 1.340(9) yes
N(3) C(11) 1.333(8) yes
N(3) C(15) 1.342(8) yes
N(4) C(16) 1.362(8) yes
N(4) C(20) 1.344(8) yes
N(5) C(21) 1.356(7) yes
N(5) C(25) 1.342(8) yes
N(6) C(26) 1.372(7) yes
N(6) C(30) 1.333(8) yes
N(7) C(31) 1.138(18) yes
C(1) C(2) 1.385(12) yes
C(2) C(3) 1.384(14) yes
C(3) C(4) 1.336(14) yes
C(4) C(5) 1.397(12) yes
C(5) C(6) 1.469(11) yes
C(6) C(7) 1.387(11) yes
C(7) C(8) 1.369(15) yes
C(8) C(9) 1.371(13) yes
C(9) C(10) 1.390(12) yes
C(11) C(12) 1.365(10) yes
C(12) C(13) 1.386(12) yes
C(13) C(14) 1.370(12) yes
C(14) C(15) 1.386(10) yes
C(15) C(16) 1.468(9) yes
C(16) C(17) 1.390(9) yes
C(17) C(18) 1.376(10) yes
C(18) C(19) 1.372(11) yes
C(19) C(20) 1.371(10) yes
C(21) C(22) 1.387(10) yes
C(22) C(23) 1.374(10) yes
C(23) C(24) 1.382(10) yes
C(24) C(25) 1.368(10) yes
C(26) C(27) 1.385(10) yes
C(27) C(28) 1.384(11) yes
C(28) C(29) 1.407(10) yes
C(29) C(30) 1.370(11) yes
C(31) C(32) 1.460(17) yes
C(1) H(4) 0.950 no
C(2) H(3) 0.950 no
C(3) H(2) 0.950 no
C(4) H(1) 0.950 no
C(7) H(5) 0.950 no
C(8) H(6) 0.950 no
C(9) H(7) 0.950 no
C(10) H(8) 0.950 no
C(11) H(9) 0.950 no
C(12) H(10) 0.950 no
C(13) H(11) 0.950 no
C(14) H(12) 0.950 no
C(17) H(13) 0.950 no
C(18) H(14) 0.950 no
C(19) H(15) 0.950 no
C(20) H(16) 0.950 no
C(22) H(17) 0.950 no
C(23) H(18) 0.950 no
C(24) H(19) 0.950 no
C(25) H(20) 0.950 no
C(27) H(21) 0.950 no
C(28) H(22) 0.950 no
C(29) H(23) 0.950 no
C(30) H(24) 0.950 no
C(32) H(25) 0.980 no
C(32) H(26) 0.980 no
C(32) H(27) 0.980 no
